data_1506713
loop_
_publ_author_name
'Loeb, Stephen J.'
'Tiburcio, Jorge'
'Vella, Sarah J.'

_publ_contact_author
;
 Stephen J. Loeb
 Department of Chemistry and Biochemistry
 University of Windsor
 Windsor, Ontario, Canada
 N9B 3P4
 
;
_publ_section_title
;
 [2]pseudorotaxane formation with N-benzylanilinium axles and 24-crown-8
 ether wheels.
;
_journal_issue 22
_journal_name_full 'Organic letters'
_journal_page_first 4923
_journal_page_last 4926
_journal_paper_doi 10.1021/ol051786e
_journal_volume 7
_journal_year 2005
_chemical_formula_sum 'C40 H50 F3 N O13 S'
_chemical_formula_weight 841.87
_chemical_name_systematic
; 
 ? 
;
_space_group_IT_number 2
_symmetry_cell_setting triclinic
_symmetry_space_group_name_Hall '-P 1'
_symmetry_space_group_name_H-M 'P -1'
_atom_sites_solution_hydrogens geom
_atom_sites_solution_primary direct
_atom_sites_solution_secondary difmap
_audit_creation_method SHELXL-97
_cell_angle_alpha 89.3980(10)
_cell_angle_beta 78.8040(10)
_cell_angle_gamma 63.0630(10)
_cell_formula_units_Z 2
_cell_length_a 9.8489(5)
_cell_length_b 10.8640(6)
_cell_length_c 21.4060(12)
_cell_measurement_temperature 173(2)
_cell_measurement_theta_max 28.3
_cell_measurement_theta_min 1.5
_cell_volume 1995.18(19)
_computing_cell_refinement 'Bruker SAINT'
_computing_data_collection 'Bruker SMART'
_computing_data_reduction 'Bruker SHELXTL XPREP'
_computing_molecular_graphics 'Bruker SHELXTL XP'
_computing_publication_material 'Bruker SHELXTL XCIF'
_computing_structure_refinement 'SHELXL-97 (Sheldrick, 1997)'
_computing_structure_solution 'SHELXS-97 (Sheldrick, 1997)'
_diffrn_ambient_temperature 173(2)
_diffrn_measured_fraction_theta_full 0.995
_diffrn_measured_fraction_theta_max 0.995
_diffrn_measurement_device_type 'Bruker APEX CCD'
_diffrn_measurement_method 'hemisphere scans'
_diffrn_radiation_monochromator graphite
_diffrn_radiation_source 'fine-focus sealed tube'
_diffrn_radiation_type MoK\a
_diffrn_radiation_wavelength 0.71073
_diffrn_reflns_av_R_equivalents 0.0138
_diffrn_reflns_av_sigmaI/netI 0.0174
_diffrn_reflns_limit_h_max 11
_diffrn_reflns_limit_h_min -11
_diffrn_reflns_limit_k_max 12
_diffrn_reflns_limit_k_min -12
_diffrn_reflns_limit_l_max 25
_diffrn_reflns_limit_l_min -25
_diffrn_reflns_number 15889
_diffrn_reflns_theta_full 25.00
_diffrn_reflns_theta_max 25.00
_diffrn_reflns_theta_min 2.11
_diffrn_standards_decay_%
;
;
_diffrn_standards_number 50
_exptl_absorpt_coefficient_mu 0.162
_exptl_absorpt_correction_T_max 1.000000
_exptl_absorpt_correction_T_min 0.784753
_exptl_absorpt_correction_type empirical
_exptl_crystal_colour colourless
_exptl_crystal_density_diffrn 1.401
_exptl_crystal_density_meas
;
;
_exptl_crystal_density_method 'not measured'
_exptl_crystal_description block
_exptl_crystal_F_000 888
_exptl_crystal_size_max 0.20
_exptl_crystal_size_mid 0.24
_exptl_crystal_size_min 0.34
_refine_diff_density_max 0.572
_refine_diff_density_min -0.488
_refine_diff_density_rms 0.052
_refine_ls_extinction_method none
_refine_ls_goodness_of_fit_ref 0.936
_refine_ls_hydrogen_treatment mixed
_refine_ls_matrix_type full
_refine_ls_number_parameters 521
_refine_ls_number_reflns 6973
_refine_ls_number_restraints 0
_refine_ls_restrained_S_all 0.936
_refine_ls_R_factor_all 0.0380
_refine_ls_R_factor_gt 0.0363
_refine_ls_shift/su_max 0.001
_refine_ls_shift/su_mean 0.000
_refine_ls_structure_factor_coef Fsqd
_refine_ls_weighting_details 'calc w=1/[\s^2^(Fo^2^)+(0.0784P)^2^+0.9521P] where P=(Fo^2^+2Fc^2^)/3'
_refine_ls_weighting_scheme calc
_refine_ls_wR_factor_gt 0.1074
_refine_ls_wR_factor_ref 0.1092
_reflns_number_gt 6586
_reflns_number_total 6973
_reflns_threshold_expression >2sigma(I)
_cod_data_source_file ol051786esi20050728_035850.cif
_cod_data_source_block '[2]pseudorotaxane'
_cod_original_sg_symbol_H-M P-1
_cod_database_code 1506713

loop_
_symmetry_equiv_pos_as_xyz
'x, y, z'
'-x, -y, -z'

loop_
_atom_site_label
_atom_site_type_symbol
_atom_site_fract_x
_atom_site_fract_y
_atom_site_fract_z
_atom_site_U_iso_or_equiv
_atom_site_adp_type
_atom_site_occupancy
_atom_site_symmetry_multiplicity
_atom_site_calc_flag
_atom_site_refinement_flags
_atom_site_disorder_group
O1 O 0.53899(12) 0.79084(11) 0.49876(6) 0.0313(3) Uani 1 1 d . .
C1 C 0.4820(2) 0.78801(18) 0.44242(10) 0.0383(4) Uani 1 1 d . .
H1A H 0.3980 0.7615 0.4526 0.057 Uiso 1 1 calc R .
H1B H 0.5670 0.7205 0.4095 0.057 Uiso 1 1 calc R .
H1C H 0.4421 0.8801 0.4265 0.057 Uiso 1 1 calc R .
C2 C 0.65743(16) 0.82537(14) 0.49262(7) 0.0237(3) Uani 1 1 d . .
C3 C 0.71554(18) 0.82011(16) 0.54765(7) 0.0276(3) Uani 1 1 d . .
H3A H 0.6722 0.7939 0.5859 0.033 Uiso 1 1 calc R .
C4 C 0.83599(19) 0.85298(16) 0.54670(7) 0.0280(3) Uani 1 1 d . .
H4A H 0.8741 0.8511 0.5844 0.034 Uiso 1 1 calc R .
C5 C 0.90117(17) 0.88874(15) 0.49044(7) 0.0231(3) Uani 1 1 d . .
C6 C 0.84528(17) 0.89171(14) 0.43573(7) 0.0230(3) Uani 1 1 d . .
H6A H 0.8912 0.9149 0.3972 0.028 Uiso 1 1 calc R .
C7 C 0.72230(17) 0.86106(15) 0.43668(7) 0.0246(3) Uani 1 1 d . .
H7A H 0.6832 0.8646 0.3991 0.030 Uiso 1 1 calc R .
C8 C 1.0265(5) 0.9322(5) 0.4857(3) 0.0188(16) Uiso 0.50 1 d P .
H8A H 1.1089 0.8655 0.5064 0.023 Uiso 1 1 calc R .
H8B H 1.0740 0.9276 0.4400 0.023 Uiso 1 1 calc R .
N1 N 1.0355(5) 0.9153(5) 0.4920(2) 0.0212(14) Uiso 0.50 1 d P -1
O2 O 1.03256(11) 0.03354(10) 0.32797(4) 0.0202(2) Uani 1 1 d . .
O3 O 0.78773(12) 0.25909(10) 0.42209(5) 0.0253(2) Uani 1 1 d . .
O4 O 0.72729(12) 0.38220(10) 0.54375(5) 0.0221(2) Uani 1 1 d . .
O5 O 1.22821(11) -0.22132(10) 0.34643(5) 0.0234(2) Uani 1 1 d . .
C9 C 1.28127(16) -0.16052(15) 0.29702(7) 0.0209(3) Uani 1 1 d . .
C10 C 1.42957(17) -0.22598(15) 0.25781(7) 0.0248(3) Uani 1 1 d . .
H10A H 1.5007 -0.3172 0.2647 0.030 Uiso 1 1 calc R .
C11 C 1.47390(17) -0.15859(16) 0.20875(7) 0.0257(3) Uani 1 1 d . .
H11A H 1.5754 -0.2036 0.1822 0.031 Uiso 1 1 calc R .
C12 C 1.37084(17) -0.02642(16) 0.19844(7) 0.0243(3) Uani 1 1 d . .
H12A H 1.4012 0.0190 0.1645 0.029 Uiso 1 1 calc R .
C13 C 1.22219(17) 0.04096(15) 0.23762(7) 0.0220(3) Uani 1 1 d . .
H13A H 1.1519 0.1322 0.2304 0.026 Uiso 1 1 calc R .
C14 C 1.17688(16) -0.02502(14) 0.28700(6) 0.0195(3) Uani 1 1 d . .
C15 C 0.92269(16) 0.16755(14) 0.31306(7) 0.0208(3) Uani 1 1 d . .
H15A H 0.9042 0.1603 0.2697 0.025 Uiso 1 1 calc R .
H15B H 0.9649 0.2345 0.3139 0.025 Uiso 1 1 calc R .
C16 C 0.77251(17) 0.21660(15) 0.36183(7) 0.0232(3) Uani 1 1 d . .
H16A H 0.6888 0.2954 0.3465 0.028 Uiso 1 1 calc R .
H16B H 0.7428 0.1408 0.3672 0.028 Uiso 1 1 calc R .
C17 C 0.72134(17) 0.40575(14) 0.43414(7) 0.0242(3) Uani 1 1 d . .
H17A H 0.6062 0.4469 0.4445 0.029 Uiso 1 1 calc R .
H17B H 0.7527 0.4457 0.3956 0.029 Uiso 1 1 calc R .
C18 C 0.77724(18) 0.43848(15) 0.48917(7) 0.0246(3) Uani 1 1 d . .
H18A H 0.8924 0.3975 0.4790 0.029 Uiso 1 1 calc R .
H18B H 0.7336 0.5401 0.4976 0.029 Uiso 1 1 calc R .
C19 C 0.75773(17) 0.42049(14) 0.60056(7) 0.0228(3) Uani 1 1 d . .
H19A H 0.7141 0.5225 0.6067 0.027 Uiso 1 1 calc R .
H19B H 0.8715 0.3786 0.5979 0.027 Uiso 1 1 calc R .
C20 C 1.31681(17) -0.36949(14) 0.34457(7) 0.0227(3) Uani 1 1 d . .
H20A H 1.4252 -0.3946 0.3475 0.027 Uiso 1 1 calc R .
H20B H 1.3198 -0.4133 0.3037 0.027 Uiso 1 1 calc R .
O101 O 1.60280(13) -0.26546(12) -0.03639(5) 0.0326(3) Uani 1 1 d . .
C101 C 1.49089(19) -0.27668(18) 0.01382(8) 0.0353(4) Uani 1 1 d . .
H10B H 1.4464 -0.3307 -0.0028 0.053 Uiso 1 1 calc R .
H10C H 1.4076 -0.1838 0.0304 0.053 Uiso 1 1 calc R .
H10D H 1.5419 -0.3232 0.0483 0.053 Uiso 1 1 calc R .
C102 C 1.67645(17) -0.19238(16) -0.02194(7) 0.0279(3) Uani 1 1 d . .
C103 C 1.78029(17) -0.17976(16) -0.07277(7) 0.0278(3) Uani 1 1 d . .
H10E H 1.7983 -0.2232 -0.1139 0.033 Uiso 1 1 calc R .
C104 C 1.85711(17) -0.10430(16) -0.06348(7) 0.0275(3) Uani 1 1 d . .
H10F H 1.9262 -0.0942 -0.0984 0.033 Uiso 1 1 calc R .
C105 C 1.83337(17) -0.04286(17) -0.00281(7) 0.0284(3) Uani 1 1 d . .
C106 C 1.73311(18) -0.0585(2) 0.04776(7) 0.0368(4) Uani 1 1 d . .
H10G H 1.7182 -0.0181 0.0893 0.044 Uiso 1 1 calc R .
C107 C 1.65393(18) -0.1326(2) 0.03854(7) 0.0348(4) Uani 1 1 d . .
H10H H 1.5847 -0.1424 0.0735 0.042 Uiso 1 1 calc R .
C108 C 1.9115(5) 0.0316(5) 0.0076(2) 0.0200(13) Uiso 0.50 1 d P .
H10I H 1.8761 0.0659 0.0534 0.024 Uiso 1 1 calc R .
H10J H 1.8729 0.1142 -0.0168 0.024 Uiso 1 1 calc R .
N101 N 1.9127(5) 0.0546(4) 0.00650(18) 0.0257(13) Uiso 0.50 1 d P -2
O102 O 1.90627(11) -0.01817(10) 0.17552(5) 0.0222(2) Uani 1 1 d . .
O103 O 2.15125(12) -0.25124(10) 0.08787(5) 0.0240(2) Uani 1 1 d . .
O104 O 2.23125(12) -0.38101(11) -0.03250(5) 0.0240(2) Uani 1 1 d . .
O105 O 1.74512(12) 0.23520(10) 0.14747(5) 0.0256(2) Uani 1 1 d . .
C109 C 1.66953(17) 0.18894(15) 0.19527(7) 0.0230(3) Uani 1 1 d . .
C110 C 1.51749(18) 0.26669(16) 0.22846(7) 0.0273(3) Uani 1 1 d . .
H11B H 1.4584 0.3589 0.2186 0.033 Uiso 1 1 calc R .
C111 C 1.45037(18) 0.21088(17) 0.27623(7) 0.0286(3) Uani 1 1 d . .
H11C H 1.3462 0.2653 0.2990 0.034 Uiso 1 1 calc R .
C112 C 1.53490(18) 0.07687(16) 0.29048(7) 0.0276(3) Uani 1 1 d . .
H11D H 1.4886 0.0388 0.3229 0.033 Uiso 1 1 calc R .
C113 C 1.68800(18) -0.00291(16) 0.25759(7) 0.0247(3) Uani 1 1 d . .
H11E H 1.7459 -0.0952 0.2677 0.030 Uiso 1 1 calc R .
C114 C 1.75606(16) 0.05192(15) 0.21022(7) 0.0214(3) Uani 1 1 d . .
C115 C 1.99785(16) -0.15359(14) 0.19460(7) 0.0215(3) Uani 1 1 d . .
H11F H 1.9475 -0.2134 0.1913 0.026 Uiso 1 1 calc R .
H11G H 2.0072 -0.1463 0.2395 0.026 Uiso 1 1 calc R .
C116 C 2.15642(17) -0.21455(15) 0.15081(7) 0.0230(3) Uani 1 1 d . .
H11H H 2.1976 -0.1464 0.1488 0.028 Uiso 1 1 calc R .
H11I H 2.2283 -0.2980 0.1684 0.028 Uiso 1 1 calc R .
C117 C 2.16648(17) -0.38791(14) 0.07990(7) 0.0233(3) Uani 1 1 d . .
H11J H 2.0942 -0.4014 0.1151 0.028 Uiso 1 1 calc R .
H11K H 2.2742 -0.4578 0.0808 0.028 Uiso 1 1 calc R .
C118 C 2.12874(16) -0.40485(14) 0.01684(7) 0.0221(3) Uani 1 1 d . .
H11L H 2.1414 -0.4997 0.0097 0.026 Uiso 1 1 calc R .
H11M H 2.0193 -0.3379 0.0168 0.026 Uiso 1 1 calc R .
C119 C 2.22067(17) -0.41708(15) -0.09448(7) 0.0224(3) Uani 1 1 d . .
H11N H 2.1120 -0.3647 -0.1001 0.027 Uiso 1 1 calc R .
H11O H 2.2516 -0.5173 -0.0998 0.027 Uiso 1 1 calc R .
C120 C 1.67331(17) 0.38278(15) 0.14325(7) 0.0243(3) Uani 1 1 d . .
H12B H 1.6543 0.4313 0.1854 0.029 Uiso 1 1 calc R .
H12C H 1.5719 0.4137 0.1307 0.029 Uiso 1 1 calc R .
S1 S 0.88622(4) 0.50148(4) 0.237725(16) 0.02115(11) Uani 1 1 d . .
O6 O 0.99248(14) 0.36612(11) 0.20674(5) 0.0330(3) Uani 1 1 d . .
O7 O 0.75773(13) 0.50661(13) 0.28462(5) 0.0333(3) Uani 1 1 d . .
O8 O 0.84839(12) 0.61238(11) 0.19657(5) 0.0258(2) Uani 1 1 d . .
C21 C 1.00277(19) 0.53410(16) 0.28561(8) 0.0285(3) Uani 1 1 d . .
F1 F 0.92495(15) 0.66087(11) 0.31645(5) 0.0508(3) Uani 1 1 d . .
F2 F 1.13256(12) 0.52734(12) 0.24958(5) 0.0452(3) Uani 1 1 d . .
F3 F 1.04376(11) 0.44318(10) 0.32948(4) 0.0354(2) Uani 1 1 d . .

loop_
_atom_site_aniso_label
_atom_site_aniso_U_11
_atom_site_aniso_U_22
_atom_site_aniso_U_33
_atom_site_aniso_U_23
_atom_site_aniso_U_13
_atom_site_aniso_U_12
O1 0.0239(5) 0.0261(6) 0.0470(7) 0.0008(5) -0.0035(5) -0.0157(5)
C1 0.0301(8) 0.0295(8) 0.0650(12) 0.0082(8) -0.0211(8) -0.0177(7)
C2 0.0196(7) 0.0157(6) 0.0345(8) -0.0018(6) -0.0011(6) -0.0087(5)
C3 0.0326(8) 0.0273(8) 0.0235(7) -0.0011(6) 0.0037(6) -0.0181(7)
C4 0.0332(8) 0.0330(8) 0.0207(7) -0.0033(6) -0.0019(6) -0.0192(7)
C5 0.0227(7) 0.0235(7) 0.0241(7) -0.0042(6) -0.0004(6) -0.0130(6)
C6 0.0250(7) 0.0205(7) 0.0235(7) 0.0029(5) -0.0025(6) -0.0115(6)
C7 0.0251(7) 0.0220(7) 0.0280(8) 0.0026(6) -0.0082(6) -0.0109(6)
O2 0.0202(5) 0.0174(5) 0.0203(5) 0.0028(4) -0.0038(4) -0.0065(4)
O3 0.0324(6) 0.0175(5) 0.0202(5) 0.0007(4) -0.0079(4) -0.0056(4)
O4 0.0313(5) 0.0216(5) 0.0183(5) 0.0040(4) -0.0080(4) -0.0153(4)
O5 0.0232(5) 0.0187(5) 0.0245(5) 0.0057(4) -0.0046(4) -0.0066(4)
C9 0.0224(7) 0.0231(7) 0.0195(7) 0.0046(5) -0.0082(5) -0.0110(6)
C10 0.0216(7) 0.0243(7) 0.0256(7) 0.0038(6) -0.0094(6) -0.0065(6)
C11 0.0202(7) 0.0315(8) 0.0231(7) 0.0012(6) -0.0047(6) -0.0098(6)
C12 0.0252(7) 0.0284(8) 0.0209(7) 0.0052(6) -0.0063(6) -0.0132(6)
C13 0.0242(7) 0.0215(7) 0.0212(7) 0.0037(5) -0.0088(6) -0.0098(6)
C14 0.0192(7) 0.0220(7) 0.0180(6) -0.0002(5) -0.0061(5) -0.0093(6)
C15 0.0219(7) 0.0188(7) 0.0203(7) 0.0035(5) -0.0080(6) -0.0070(6)
C16 0.0240(7) 0.0236(7) 0.0207(7) 0.0004(6) -0.0068(6) -0.0090(6)
C17 0.0277(7) 0.0159(7) 0.0197(7) 0.0027(5) -0.0032(6) -0.0030(6)
C18 0.0293(8) 0.0190(7) 0.0234(7) 0.0021(5) -0.0013(6) -0.0112(6)
C19 0.0291(7) 0.0169(7) 0.0237(7) -0.0002(5) -0.0097(6) -0.0100(6)
C20 0.0284(7) 0.0161(7) 0.0211(7) 0.0000(5) -0.0084(6) -0.0068(6)
O101 0.0267(6) 0.0320(6) 0.0286(6) 0.0017(5) 0.0007(5) -0.0070(5)
C101 0.0230(8) 0.0369(9) 0.0362(9) 0.0077(7) -0.0015(7) -0.0074(7)
C102 0.0179(7) 0.0284(8) 0.0251(8) 0.0052(6) -0.0046(6) -0.0001(6)
C103 0.0249(7) 0.0251(7) 0.0186(7) 0.0029(6) -0.0015(6) 0.0000(6)
C104 0.0211(7) 0.0275(8) 0.0205(7) 0.0054(6) -0.0013(6) -0.0009(6)
C105 0.0172(7) 0.0376(9) 0.0225(7) 0.0033(6) -0.0060(6) -0.0051(6)
C106 0.0218(8) 0.0627(12) 0.0181(7) 0.0007(7) -0.0039(6) -0.0129(8)
C107 0.0189(7) 0.0555(11) 0.0189(7) 0.0044(7) -0.0002(6) -0.0092(7)
O102 0.0211(5) 0.0211(5) 0.0222(5) 0.0016(4) -0.0022(4) -0.0088(4)
O103 0.0319(6) 0.0211(5) 0.0193(5) -0.0002(4) -0.0029(4) -0.0135(4)
O104 0.0301(5) 0.0292(5) 0.0185(5) 0.0014(4) -0.0056(4) -0.0184(5)
O105 0.0242(5) 0.0226(5) 0.0254(5) 0.0048(4) -0.0020(4) -0.0083(4)
C109 0.0248(7) 0.0274(7) 0.0182(7) 0.0003(6) -0.0051(6) -0.0127(6)
C110 0.0247(7) 0.0266(8) 0.0258(7) -0.0006(6) -0.0049(6) -0.0078(6)
C111 0.0227(7) 0.0334(8) 0.0238(7) -0.0047(6) 0.0006(6) -0.0100(6)
C112 0.0286(8) 0.0328(8) 0.0214(7) -0.0008(6) 0.0000(6) -0.0162(7)
C113 0.0268(7) 0.0250(7) 0.0224(7) -0.0006(6) -0.0039(6) -0.0124(6)
C114 0.0216(7) 0.0245(7) 0.0188(7) -0.0028(5) -0.0042(5) -0.0112(6)
C115 0.0241(7) 0.0201(7) 0.0208(7) 0.0015(5) -0.0055(6) -0.0103(6)
C116 0.0239(7) 0.0240(7) 0.0218(7) -0.0002(6) -0.0046(6) -0.0116(6)
C117 0.0293(7) 0.0184(7) 0.0215(7) 0.0022(5) -0.0032(6) -0.0112(6)
C118 0.0236(7) 0.0184(7) 0.0246(7) 0.0023(5) -0.0044(6) -0.0103(6)
C119 0.0265(7) 0.0197(7) 0.0213(7) -0.0004(5) -0.0083(6) -0.0095(6)
C120 0.0260(7) 0.0197(7) 0.0229(7) -0.0004(5) -0.0062(6) -0.0063(6)
S1 0.02216(19) 0.02258(19) 0.01929(19) 0.00382(14) -0.00726(14) -0.00972(15)
O6 0.0448(7) 0.0230(6) 0.0253(6) -0.0011(4) -0.0083(5) -0.0101(5)
O7 0.0244(6) 0.0444(7) 0.0320(6) 0.0164(5) -0.0090(5) -0.0156(5)
O8 0.0274(5) 0.0251(5) 0.0264(5) 0.0085(4) -0.0111(4) -0.0115(4)
C21 0.0317(8) 0.0250(8) 0.0308(8) 0.0055(6) -0.0148(7) -0.0118(7)
F1 0.0710(8) 0.0303(5) 0.0487(6) -0.0082(5) -0.0296(6) -0.0145(5)
F2 0.0350(5) 0.0591(7) 0.0571(7) 0.0206(5) -0.0212(5) -0.0308(5)
F3 0.0391(5) 0.0389(5) 0.0326(5) 0.0114(4) -0.0222(4) -0.0161(4)

loop_
_atom_type_symbol
_atom_type_description
_atom_type_scat_dispersion_real
_atom_type_scat_dispersion_imag
_atom_type_scat_source
C C 0.0033 0.0016 'International Tables Vol C Tables 4.2.6.8 and 6.1.1.4'
H H 0.0000 0.0000 'International Tables Vol C Tables 4.2.6.8 and 6.1.1.4'
N N 0.0061 0.0033 'International Tables Vol C Tables 4.2.6.8 and 6.1.1.4'
O O 0.0106 0.0060 'International Tables Vol C Tables 4.2.6.8 and 6.1.1.4'
F F 0.0171 0.0103 'International Tables Vol C Tables 4.2.6.8 and 6.1.1.4'
S S 0.1246 0.1234 'International Tables Vol C Tables 4.2.6.8 and 6.1.1.4'

loop_
_geom_angle_atom_site_label_1
_geom_angle_atom_site_label_2
_geom_angle_atom_site_label_3
_geom_angle
_geom_angle_site_symmetry_1
_geom_angle_site_symmetry_3
C2 O1 C1 116.92(13) . .
O1 C2 C7 124.61(14) . .
O1 C2 C3 115.39(13) . .
C7 C2 C3 119.99(13) . .
C4 C3 C2 120.18(14) . .
C3 C4 C5 119.76(14) . .
C6 C5 C4 120.00(13) . .
C6 C5 C8 116.5(2) . .
C4 C5 C8 123.5(2) . .
C6 C5 N1 123.1(2) . .
C4 C5 N1 116.9(2) . .
C8 C5 N1 8.5(3) . .
C5 C6 C7 120.49(13) . .
C2 C7 C6 119.55(14) . .
C8 C8 C5 113.8(5) 2_776 .
C8 C8 N1 7.5(3) 2_776 2_776
C5 C8 N1 113.3(2) . 2_776
C5 N1 C8 108.5(2) . 2_776
C14 O2 C15 115.24(10) . .
C17 O3 C16 113.32(10) . .
C19 O4 C18 113.21(10) . .
C9 O5 C20 115.32(11) . .
O5 C9 C10 123.66(13) . .
O5 C9 C14 116.72(12) . .
C10 C9 C14 119.62(13) . .
C11 C10 C9 120.30(13) . .
C12 C11 C10 120.06(14) . .
C11 C12 C13 120.32(14) . .
C14 C13 C12 120.14(13) . .
O2 C14 C13 124.07(13) . .
O2 C14 C9 116.38(12) . .
C13 C14 C9 119.55(13) . .
O2 C15 C16 108.60(11) . .
O3 C16 C15 110.96(11) . .
O3 C17 C18 109.11(11) . .
O4 C18 C17 108.20(11) . .
O4 C19 C20 108.04(11) . 2_756
O5 C20 C19 109.11(11) . 2_756
C102 O101 C101 117.66(12) . .
O101 C102 C107 124.42(14) . .
O101 C102 C103 115.75(14) . .
C107 C102 C103 119.83(16) . .
C104 C103 C102 120.18(14) . .
C103 C104 C105 120.06(14) . .
C106 C105 C104 119.54(15) . .
C106 C105 C108 119.6(2) . .
C104 C105 C108 120.8(2) . .
C106 C105 N101 120.62(19) . .
C104 C105 N101 119.69(19) . .
C108 C105 N101 5.1(3) . .
C105 C106 C107 120.66(15) . .
C102 C107 C106 119.70(15) . .
C105 C108 N101 113.5(3) . 2_955
C105 C108 C108 122.5(5) . 2_955
N101 C108 C108 9.7(3) 2_955 2_955
C108 N101 C105 109.6(3) 2_955 .
C114 O102 C115 115.46(11) . .
C116 O103 C117 113.24(11) . .
C118 O104 C119 112.23(10) . .
C109 O105 C120 115.82(11) . .
O105 C109 C110 124.58(14) . .
O105 C109 C114 116.16(12) . .
C110 C109 C114 119.25(14) . .
C109 C110 C111 120.54(14) . .
C112 C111 C110 120.05(14) . .
C111 C112 C113 120.22(14) . .
C114 C113 C112 120.16(14) . .
O102 C114 C113 124.42(13) . .
O102 C114 C109 115.80(12) . .
C113 C114 C109 119.78(13) . .
O102 C115 C116 107.74(11) . .
O103 C116 C115 111.75(11) . .
O103 C117 C118 108.42(11) . .
O104 C118 C117 108.72(11) . .
O104 C119 C120 108.57(11) . 2_955
O105 C120 C119 108.94(11) . 2_955
O6 S1 O7 114.48(7) . .
O6 S1 O8 115.41(7) . .
O7 S1 O8 115.58(7) . .
O6 S1 C21 102.24(7) . .
O7 S1 C21 103.30(7) . .
O8 S1 C21 103.19(7) . .
F2 C21 F1 106.34(13) . .
F2 C21 F3 107.73(12) . .
F1 C21 F3 107.46(13) . .
F2 C21 S1 111.71(11) . .
F1 C21 S1 111.41(11) . .
F3 C21 S1 111.90(10) . .

loop_
_geom_bond_atom_site_label_1
_geom_bond_atom_site_label_2
_geom_bond_distance
_geom_bond_site_symmetry_2
O1 C2 1.3618(17) .
O1 C1 1.432(2) .
C2 C7 1.382(2) .
C2 C3 1.396(2) .
C3 C4 1.382(2) .
C4 C5 1.389(2) .
C5 C6 1.382(2) .
C5 C8 1.495(5) .
C5 N1 1.482(4) .
C6 C7 1.391(2) .
C8 C8 1.420(10) 2_776
C8 N1 1.528(4) 2_776
N1 C8 1.528(4) 2_776
O2 C14 1.3793(17) .
O2 C15 1.4455(16) .
O3 C17 1.4255(17) .
O3 C16 1.4318(17) .
O4 C19 1.4166(16) .
O4 C18 1.4195(17) .
O5 C9 1.3826(17) .
O5 C20 1.4385(16) .
C9 C10 1.392(2) .
C9 C14 1.406(2) .
C10 C11 1.387(2) .
C11 C12 1.379(2) .
C12 C13 1.396(2) .
C13 C14 1.386(2) .
C15 C16 1.503(2) .
C17 C18 1.502(2) .
C19 C20 1.499(2) 2_756
C20 C19 1.499(2) 2_756
O101 C102 1.366(2) .
O101 C101 1.4296(19) .
C102 C107 1.387(2) .
C102 C103 1.393(2) .
C103 C104 1.381(2) .
C104 C105 1.395(2) .
C105 C106 1.381(2) .
C105 C108 1.389(5) .
C105 N101 1.608(5) .
C106 C107 1.389(3) .
C108 N101 1.517(3) 2_955
C108 C108 1.523(9) 2_955
N101 C108 1.517(3) 2_955
O102 C114 1.3728(17) .
O102 C115 1.4398(17) .
O103 C116 1.4257(17) .
O103 C117 1.4317(17) .
O104 C118 1.4209(17) .
O104 C119 1.4235(16) .
O105 C109 1.3733(18) .
O105 C120 1.4399(17) .
C109 C110 1.384(2) .
C109 C114 1.411(2) .
C110 C111 1.392(2) .
C111 C112 1.377(2) .
C112 C113 1.392(2) .
C113 C114 1.385(2) .
C115 C116 1.505(2) .
C117 C118 1.502(2) .
C119 C120 1.497(2) 2_955
C120 C119 1.497(2) 2_955
S1 O6 1.4333(11) .
S1 O7 1.4341(11) .
S1 O8 1.4370(10) .
S1 C21 1.8239(15) .
C21 F2 1.3294(19) .
C21 F1 1.3366(19) .
C21 F3 1.3369(18) .
